data_7232687
loop_
_publ_author_name
'Bendzi\'nska-Berus, Wioletta'
'Jelecki, Maciej'
'Kwit, Marcin'
'Rychlewska, Urszula'

_publ_section_title
;
 Transfer of chirality in N-triphenylacetylamino acids and chiral
 derivatives of N-triphenylacetyl Gly--Gly dipeptide and control of their
 assembly with steric constraints
;
_journal_issue 22
_journal_name_full CrystEngComm
_journal_page_first 3420
_journal_paper_doi 10.1039/C9CE00429G
_journal_volume 21
_journal_year 2019
_chemical_absolute_configuration rmad
_chemical_formula_moiety 'C26 H25 N O3'
_chemical_formula_sum 'C26 H25 N O3'
_chemical_formula_weight 399.47
_chemical_name_systematic 'N-(triphenylacetyl)-L-proline methylester'
_space_group_crystal_system monoclinic
_space_group_IT_number 4
_space_group_name_Hall 'P 2yb'
_space_group_name_H-M_alt 'P 1 21 1'
_symmetry_space_group_name_Hall 'P 2yb'
_symmetry_space_group_name_H-M 'P 1 21 1'
_atom_sites_solution_hydrogens geom
_atom_sites_solution_primary direct
_atom_sites_solution_secondary difmap
_audit_creation_method SHELXL-2014/7
_audit_update_record
;
2019-03-05 deposited with the CCDC.    2019-04-23 downloaded from the CCDC.
;
_cell_angle_alpha 90
_cell_angle_beta 90.126(2)
_cell_angle_gamma 90
_cell_formula_units_Z 8
_cell_length_a 9.1720(2)
_cell_length_b 32.8820(5)
_cell_length_c 13.5380(3)
_cell_measurement_reflns_used 14930
_cell_measurement_temperature 130(2)
_cell_measurement_theta_max 76.4270
_cell_measurement_theta_min 3.2500
_cell_volume 4082.97(14)
_computing_cell_refinement
;
CrysAlisPro, Agilent Technologies (2014)
;
_computing_data_collection
;
CrysAlisPro, Agilent Technologies (2014)
;
_computing_data_reduction
;
CrysAlisPro, Agilent Technologies (2014)
;
_computing_molecular_graphics 'Mercury (Bruno, et al. 2002)'
_computing_structure_refinement 'SHELXL-2014/7 (Sheldrick, 2015)'
_computing_structure_solution 'SHELXT (Sheldrick, 2015)'
_diffrn_ambient_temperature 130(2)
_diffrn_detector_area_resol_mean 10.5357
_diffrn_measured_fraction_theta_full 1.000
_diffrn_measured_fraction_theta_max 0.992
_diffrn_measurement_device_type 'SuperNova, Atlas detector'
_diffrn_measurement_method '\w scans'
_diffrn_radiation_type CuK\a
_diffrn_radiation_wavelength 1.54184
_diffrn_reflns_av_R_equivalents 0.0227
_diffrn_reflns_av_unetI/netI 0.0179
_diffrn_reflns_Laue_measured_fraction_full 1.000
_diffrn_reflns_Laue_measured_fraction_max 0.992
_diffrn_reflns_limit_h_max 11
_diffrn_reflns_limit_h_min -11
_diffrn_reflns_limit_k_max 41
_diffrn_reflns_limit_k_min -39
_diffrn_reflns_limit_l_max 16
_diffrn_reflns_limit_l_min -16
_diffrn_reflns_number 21842
_diffrn_reflns_point_group_measured_fraction_full 1.000
_diffrn_reflns_point_group_measured_fraction_max 0.986
_diffrn_reflns_theta_full 67.684
_diffrn_reflns_theta_max 76.609
_diffrn_reflns_theta_min 2.688
_diffrn_source 'SuperNova (Cu) X-ray Source'
_exptl_absorpt_coefficient_mu 0.674
_exptl_absorpt_correction_T_max 1.00000
_exptl_absorpt_correction_T_min 0.72722
_exptl_absorpt_correction_type multi-scan
_exptl_absorpt_process_details
;
CrysAlisPro, Agilent Technologies,
Version 1.171.37.33 Empirical absorption correction using spherical harmonics,
implemented in SCALE3 ABSPACK scaling algorithm, 2014.
;
_exptl_crystal_colour colourless
_exptl_crystal_density_diffrn 1.300
_exptl_crystal_description block
_exptl_crystal_F_000 1696
_exptl_crystal_size_max 0.500
_exptl_crystal_size_mid 0.200
_exptl_crystal_size_min 0.050
_refine_diff_density_max 0.342
_refine_diff_density_min -0.221
_refine_diff_density_rms 0.045
_refine_ls_abs_structure_details
;
 Flack x determined using 3997 quotients [(I+)-(I-)]/[(I+)+(I-)]
 (Parsons, Flack and Wagner, Acta Cryst. B69 (2013) 249-259).
;
_refine_ls_abs_structure_Flack 0.08(10)
_refine_ls_extinction_coef 0.0017(2)
_refine_ls_extinction_expression Fc^*^=kFc[1+0.001xFc^2^\l^3^/sin(2\q)]^-1/4^
_refine_ls_extinction_method 'SHELXL-2014/7 (Sheldrick 2014'
_refine_ls_goodness_of_fit_ref 1.039
_refine_ls_hydrogen_treatment constr
_refine_ls_matrix_type full
_refine_ls_number_parameters 1087
_refine_ls_number_reflns 11829
_refine_ls_number_restraints 1
_refine_ls_restrained_S_all 1.039
_refine_ls_R_factor_all 0.0394
_refine_ls_R_factor_gt 0.0393
_refine_ls_shift/su_max 0.000
_refine_ls_shift/su_mean 0.000
_refine_ls_structure_factor_coef Fsqd
_refine_ls_weighting_details 'w=1/[\s^2^(Fo^2^)+(0.0771P)^2^+0.8566P] where P=(Fo^2^+2Fc^2^)/3'
_refine_ls_weighting_scheme calc
_refine_ls_wR_factor_gt 0.1054
_refine_ls_wR_factor_ref 0.1054
_reflns_Friedel_coverage 0.952
_reflns_Friedel_fraction_full 1.000
_reflns_Friedel_fraction_max 0.979
_reflns_number_gt 11807
_reflns_number_total 11829
_reflns_threshold_expression 'I > 2\s(I)'
_cod_data_source_file c9ce00429g2.cif
_cod_data_source_block 13b
_cod_depositor_comments 'Adding full bibliography for 7232683--7232694.cif.'
_cod_database_code 7232687
_shelx_shelxl_version_number 2014/7
_shelx_space_group_comment
;
The symmetry employed for this shelxl refinement is uniquely defined
by the following loop, which should always be used as a source of
symmetry information in preference to the above space-group names.
They are only intended as comments.
;
_shelx_estimated_absorpt_t_min 0.729
_shelx_estimated_absorpt_t_max 0.967

loop_
_space_group_symop_operation_xyz
'x, y, z'
'-x, y+1/2, -z'

loop_
_atom_site_label
_atom_site_type_symbol
_atom_site_fract_x
_atom_site_fract_y
_atom_site_fract_z
_atom_site_U_iso_or_equiv
_atom_site_adp_type
_atom_site_occupancy
_atom_site_site_symmetry_order
_atom_site_calc_flag
_atom_site_refinement_flags_posn
_atom_site_refinement_flags_adp
N1A N 0.2904(3) 0.36447(8) 0.65587(19) 0.0216(5) Uani 1 1 d . .
O1A O 0.4205(3) 0.36789(8) 0.51687(18) 0.0290(5) Uani 1 1 d . .
O3A O 0.5454(3) 0.37207(8) 0.7524(2) 0.0330(6) Uani 1 1 d . .
O2A O 0.5820(3) 0.43416(9) 0.6891(2) 0.0404(7) Uani 1 1 d . .
C1A C 0.3353(4) 0.34870(10) 0.5688(2) 0.0213(6) Uani 1 1 d . .
C2A C 0.3413(4) 0.40511(10) 0.6824(2) 0.0239(6) Uani 1 1 d . .
H2A H 0.3197 0.4245 0.6273 0.029 Uiso 1 1 calc R U
C3A C 0.2506(4) 0.41667(11) 0.7742(3) 0.0298(7) Uani 1 1 d . .
H3A1 H 0.3103 0.4150 0.8351 0.036 Uiso 1 1 calc R U
H3A2 H 0.2111 0.4446 0.7681 0.036 Uiso 1 1 calc R U
C4A C 0.1272(4) 0.38520(11) 0.7758(2) 0.0264(7) Uani 1 1 d . .
H4A1 H 0.0919 0.3805 0.8439 0.032 Uiso 1 1 calc R U
H4A2 H 0.0444 0.3940 0.7338 0.032 Uiso 1 1 calc R U
C5A C 0.1996(4) 0.34740(10) 0.7343(2) 0.0240(6) Uani 1 1 d . .
H5A1 H 0.2594 0.3335 0.7850 0.029 Uiso 1 1 calc R U
H5A2 H 0.1267 0.3281 0.7075 0.029 Uiso 1 1 calc R U
C6A C 0.5032(4) 0.40595(10) 0.7060(2) 0.0257(7) Uani 1 1 d . .
C7A C 0.6969(5) 0.37008(15) 0.7820(3) 0.0423(9) Uani 1 1 d . .
H7A1 H 0.7235 0.3951 0.8168 0.051 Uiso 1 1 calc R U
H7A2 H 0.7583 0.3670 0.7233 0.051 Uiso 1 1 calc R U
H7A3 H 0.7115 0.3467 0.8259 0.051 Uiso 1 1 calc R U
C10A C 0.2811(4) 0.30519(10) 0.5391(2) 0.0209(6) Uani 1 1 d . .
C11A C 0.1155(4) 0.30384(11) 0.5215(2) 0.0236(7) Uani 1 1 d . .
C12A C 0.0230(4) 0.33741(11) 0.5352(2) 0.0246(7) Uani 1 1 d . .
H12A H 0.0638 0.3626 0.5556 0.029 Uiso 1 1 calc R U
C13A C -0.1267(4) 0.33476(13) 0.5195(3) 0.0309(7) Uani 1 1 d . .
H13A H -0.1866 0.3579 0.5303 0.037 Uiso 1 1 calc R U
C14A C -0.1887(4) 0.29861(13) 0.4882(3) 0.0314(8) Uani 1 1 d . .
H14A H -0.2910 0.2965 0.4787 0.038 Uiso 1 1 calc R U
C15A C -0.0986(4) 0.26537(13) 0.4711(3) 0.0320(8) Uani 1 1 d . .
H15A H -0.1400 0.2405 0.4486 0.038 Uiso 1 1 calc R U
C16A C 0.0513(4) 0.26789(12) 0.4862(3) 0.0286(7) Uani 1 1 d . .
H16A H 0.1110 0.2450 0.4724 0.034 Uiso 1 1 calc R U
C21A C 0.3320(4) 0.27735(10) 0.6243(2) 0.0219(6) Uani 1 1 d . .
C22A C 0.4722(4) 0.28366(11) 0.6623(2) 0.0258(6) Uani 1 1 d . .
H22A H 0.5341 0.3033 0.6324 0.031 Uiso 1 1 calc R U
C23A C 0.5220(4) 0.26165(12) 0.7433(3) 0.0304(7) Uani 1 1 d . .
H23A H 0.6166 0.2668 0.7691 0.036 Uiso 1 1 calc R U
C24A C 0.4351(4) 0.23234(11) 0.7864(3) 0.0293(7) Uani 1 1 d . .
H24A H 0.4688 0.2176 0.8422 0.035 Uiso 1 1 calc R U
C25A C 0.2991(4) 0.22478(11) 0.7475(3) 0.0296(7) Uani 1 1 d . .
H25A H 0.2402 0.2040 0.7755 0.035 Uiso 1 1 calc R U
C26A C 0.2466(4) 0.24722(10) 0.6675(2) 0.0256(7) Uani 1 1 d . .
H26A H 0.1517 0.2419 0.6422 0.031 Uiso 1 1 calc R U
C31A C 0.3537(4) 0.29318(11) 0.4412(2) 0.0239(6) Uani 1 1 d . .
C32A C 0.3352(4) 0.31780(11) 0.3578(2) 0.0262(7) Uani 1 1 d . .
H32A H 0.2773 0.3417 0.3623 0.031 Uiso 1 1 calc R U
C33A C 0.4003(4) 0.30773(12) 0.2683(3) 0.0316(8) Uani 1 1 d . .
H33A H 0.3884 0.3250 0.2127 0.038 Uiso 1 1 calc R U
C34A C 0.4822(4) 0.27273(13) 0.2602(3) 0.0344(8) Uani 1 1 d . .
H34A H 0.5277 0.2660 0.1994 0.041 Uiso 1 1 calc R U
C35A C 0.4977(4) 0.24752(13) 0.3414(3) 0.0342(8) Uani 1 1 d . .
H35A H 0.5521 0.2231 0.3357 0.041 Uiso 1 1 calc R U
C36A C 0.4340(4) 0.25773(11) 0.4311(3) 0.0276(7) Uani 1 1 d . .
H36A H 0.4457 0.2402 0.4862 0.033 Uiso 1 1 calc R U
N1B N 0.3626(3) 0.53753(9) 0.1072(2) 0.0233(5) Uani 1 1 d . .
O1B O 0.2683(3) 0.55057(9) 0.25581(18) 0.0288(5) Uani 1 1 d . .
O3B O 0.3656(3) 0.46271(8) 0.1973(2) 0.0346(6) Uani 1 1 d . .
O2B O 0.1254(3) 0.45524(10) 0.1763(3) 0.0446(7) Uani 1 1 d . .
C1B C 0.3650(3) 0.55723(10) 0.1949(2) 0.0214(6) Uani 1 1 d . .
C2B C 0.2433(4) 0.50939(10) 0.0893(2) 0.0255(7) Uani 1 1 d . .
H2B H 0.1490 0.5246 0.0919 0.031 Uiso 1 1 calc R U
C3B C 0.2687(5) 0.49434(12) -0.0166(3) 0.0323(8) Uani 1 1 d . .
H3B1 H 0.2387 0.4656 -0.0243 0.039 Uiso 1 1 calc R U
H3B2 H 0.2152 0.5112 -0.0651 0.039 Uiso 1 1 calc R U
C4B C 0.4342(4) 0.49923(12) -0.0279(3) 0.0303(7) Uani 1 1 d . .
H4B1 H 0.4872 0.4767 0.0048 0.036 Uiso 1 1 calc R U
H4B2 H 0.4625 0.5003 -0.0984 0.036 Uiso 1 1 calc R U
C5B C 0.4637(4) 0.53962(11) 0.0235(2) 0.0270(7) Uani 1 1 d . .
H5B1 H 0.5662 0.5416 0.0461 0.032 Uiso 1 1 calc R U
H5B2 H 0.4411 0.5629 -0.0201 0.032 Uiso 1 1 calc R U
C6B C 0.2362(4) 0.47347(10) 0.1604(3) 0.0269(7) Uani 1 1 d . .
C7B C 0.3687(5) 0.42678(13) 0.2579(3) 0.0403(9) Uani 1 1 d . .
H7B1 H 0.2692 0.4197 0.2775 0.048 Uiso 1 1 calc R U
H7B2 H 0.4278 0.4319 0.3170 0.048 Uiso 1 1 calc R U
H7B3 H 0.4114 0.4042 0.2204 0.048 Uiso 1 1 calc R U
C10B C 0.4900(3) 0.58854(10) 0.2181(2) 0.0221(6) Uani 1 1 d . .
C11B C 0.6360(4) 0.56645(10) 0.2360(2) 0.0212(6) Uani 1 1 d . .
C12B C 0.6586(4) 0.52505(11) 0.2197(2) 0.0244(6) Uani 1 1 d . .
H12B H 0.5797 0.5084 0.1988 0.029 Uiso 1 1 calc R U
C13B C 0.7967(4) 0.50791(12) 0.2341(2) 0.0280(7) Uani 1 1 d . .
H13B H 0.8105 0.4797 0.2224 0.034 Uiso 1 1 calc R U
C14B C 0.9133(4) 0.53133(12) 0.2650(2) 0.0295(7) Uani 1 1 d . .
H14B H 1.0072 0.5196 0.2732 0.035 Uiso 1 1 calc R U
C15B C 0.8901(4) 0.57262(12) 0.2842(3) 0.0301(7) Uani 1 1 d . .
H15B H 0.9690 0.5891 0.3061 0.036 Uiso 1 1 calc R U
C16B C 0.7547(4) 0.58964(12) 0.2715(2) 0.0270(7) Uani 1 1 d . .
H16B H 0.7406 0.6175 0.2870 0.032 Uiso 1 1 calc R U
C21B C 0.4982(4) 0.61878(10) 0.1306(2) 0.0225(6) Uani 1 1 d . .
C22B C 0.3689(4) 0.63638(11) 0.0961(3) 0.0263(7) Uani 1 1 d . .
H22B H 0.2789 0.6292 0.1260 0.032 Uiso 1 1 calc R U
C23B C 0.3702(4) 0.66415(11) 0.0192(3) 0.0275(7) Uani 1 1 d . .
H23B H 0.2814 0.6759 -0.0030 0.033 Uiso 1 1 calc R U
C24B C 0.5014(4) 0.67493(11) -0.0259(2) 0.0283(7) Uani 1 1 d . .
H24B H 0.5030 0.6944 -0.0777 0.034 Uiso 1 1 calc R U
C25B C 0.6284(4) 0.65694(11) 0.0060(3) 0.0298(7) Uani 1 1 d . .
H25B H 0.7177 0.6634 -0.0257 0.036 Uiso 1 1 calc R U
C26B C 0.6281(4) 0.62936(10) 0.0841(2) 0.0240(6) Uani 1 1 d . .
H26B H 0.7172 0.6177 0.1058 0.029 Uiso 1 1 calc R U
C31B C 0.4480(3) 0.61020(10) 0.3156(3) 0.0237(6) Uani 1 1 d . .
C32B C 0.4446(4) 0.58737(11) 0.4028(2) 0.0249(6) Uani 1 1 d . .
H32B H 0.4679 0.5592 0.4007 0.030 Uiso 1 1 calc R U
C33B C 0.4080(4) 0.60516(12) 0.4922(3) 0.0283(7) Uani 1 1 d . .
H33B H 0.4050 0.5891 0.5505 0.034 Uiso 1 1 calc R U
C34B C 0.3756(4) 0.64654(12) 0.4968(3) 0.0310(7) Uani 1 1 d . .
H34B H 0.3508 0.6588 0.5581 0.037 Uiso 1 1 calc R U
C35B C 0.3797(4) 0.66944(11) 0.4119(3) 0.0309(7) Uani 1 1 d . .
H35B H 0.3589 0.6977 0.4145 0.037 Uiso 1 1 calc R U
C36B C 0.4145(4) 0.65118(11) 0.3217(3) 0.0280(7) Uani 1 1 d . .
H36B H 0.4152 0.6672 0.2634 0.034 Uiso 1 1 calc R U
N1C N 0.8724(3) 0.33412(9) 0.1397(2) 0.0220(5) Uani 1 1 d . .
O1C O 0.7744(3) 0.31950(8) -0.00728(18) 0.0272(5) Uani 1 1 d . .
O3C O 0.8692(3) 0.40733(8) 0.0468(2) 0.0321(5) Uani 1 1 d . .
O2C O 0.6338(3) 0.41802(10) 0.0793(3) 0.0465(8) Uani 1 1 d . .
C1C C 0.8741(4) 0.31383(10) 0.0528(2) 0.0210(6) Uani 1 1 d . .
C2C C 0.7497(4) 0.36205(11) 0.1573(2) 0.0250(7) Uani 1 1 d . .
H2C H 0.6558 0.3467 0.1536 0.030 Uiso 1 1 calc R U
C3C C 0.7768(4) 0.37609(12) 0.2654(2) 0.0300(7) Uani 1 1 d . .
H3C1 H 0.7446 0.4045 0.2751 0.036 Uiso 1 1 calc R U
H3C2 H 0.7247 0.3584 0.3127 0.036 Uiso 1 1 calc R U
C4C C 0.9418(4) 0.37230(11) 0.2781(3) 0.0297(7) Uani 1 1 d . .
H4C1 H 0.9936 0.3953 0.2467 0.036 Uiso 1 1 calc R U
H4C2 H 0.9695 0.3708 0.3488 0.036 Uiso 1 1 calc R U
C5C C 0.9730(4) 0.33239(11) 0.2251(2) 0.0256(6) Uani 1 1 d . .
H5C1 H 1.0759 0.3309 0.2033 0.031 Uiso 1 1 calc R U
H5C2 H 0.9514 0.3087 0.2679 0.031 Uiso 1 1 calc R U
C6C C 0.7429(4) 0.39843(11) 0.0889(3) 0.0277(7) Uani 1 1 d . .
C7C C 0.8722(5) 0.44378(12) -0.0127(3) 0.0397(9) Uani 1 1 d . .
H7C1 H 0.7917 0.4431 -0.0604 0.048 Uiso 1 1 calc R U
H7C2 H 0.9651 0.4453 -0.0482 0.048 Uiso 1 1 calc R U
H7C3 H 0.8619 0.4677 0.0300 0.048 Uiso 1 1 calc R U
C10C C 0.9992(4) 0.28276(9) 0.0337(2) 0.0209(6) Uani 1 1 d . .
C11C C 1.1481(4) 0.30423(10) 0.0210(2) 0.0226(6) Uani 1 1 d . .
C12C C 1.1655(4) 0.34602(11) 0.0300(2) 0.0248(6) Uani 1 1 d . .
H12C H 1.0836 0.3626 0.0452 0.030 Uiso 1 1 calc R U
C13C C 1.3025(4) 0.36408(11) 0.0169(3) 0.0275(7) Uani 1 1 d . .
H13C H 1.3132 0.3927 0.0244 0.033 Uiso 1 1 calc R U
C14C C 1.4220(4) 0.34053(13) -0.0069(3) 0.0305(7) Uani 1 1 d . .
H14C H 1.5146 0.3529 -0.0163 0.037 Uiso 1 1 calc R U
C15C C 1.4065(4) 0.29882(13) -0.0172(3) 0.0313(7) Uani 1 1 d . .
H15C H 1.4888 0.2825 -0.0323 0.038 Uiso 1 1 calc R U
C16C C 1.2698(4) 0.28082(12) -0.0054(3) 0.0285(7) Uani 1 1 d . .
H16C H 1.2591 0.2524 -0.0153 0.034 Uiso 1 1 calc R U
C21C C 0.9951(4) 0.25238(10) 0.1201(2) 0.0241(6) Uani 1 1 d . .
C22C C 0.8594(4) 0.23545(11) 0.1434(3) 0.0282(7) Uani 1 1 d . .
H22C H 0.7758 0.2426 0.1056 0.034 Uiso 1 1 calc R U
C23C C 0.8465(5) 0.20819(11) 0.2217(3) 0.0350(8) Uani 1 1 d . .
H23C H 0.7544 0.1966 0.2369 0.042 Uiso 1 1 calc R U
C24C C 0.9683(5) 0.19797(11) 0.2774(3) 0.0371(9) Uani 1 1 d . .
H24C H 0.9591 0.1796 0.3312 0.044 Uiso 1 1 calc R U
C25C C 1.1027(5) 0.21439(11) 0.2551(3) 0.0357(8) Uani 1 1 d . .
H25C H 1.1863 0.2072 0.2928 0.043 Uiso 1 1 calc R U
C26C C 1.1150(4) 0.24159(11) 0.1770(3) 0.0290(7) Uani 1 1 d . .
H26C H 1.2075 0.2530 0.1622 0.035 Uiso 1 1 calc R U
C31C C 0.9680(4) 0.26006(10) -0.0649(2) 0.0232(6) Uani 1 1 d . .
C32C C 0.9430(4) 0.28239(11) -0.1513(2) 0.0261(7) Uani 1 1 d . .
H32C H 0.9470 0.3112 -0.1492 0.031 Uiso 1 1 calc R U
C33C C 0.9123(4) 0.26294(13) -0.2404(3) 0.0311(7) Uani 1 1 d . .
H33C H 0.8922 0.2785 -0.2980 0.037 Uiso 1 1 calc R U
C34C C 0.9111(4) 0.22070(14) -0.2446(3) 0.0369(9) Uani 1 1 d . .
H34C H 0.8883 0.2072 -0.3048 0.044 Uiso 1 1 calc R U
C35C C 0.9430(4) 0.19848(12) -0.1613(3) 0.0358(8) Uani 1 1 d . .
H35C H 0.9457 0.1696 -0.1647 0.043 Uiso 1 1 calc R U
C36C C 0.9715(4) 0.21799(11) -0.0713(3) 0.0286(7) Uani 1 1 d . .
H36C H 0.9934 0.2023 -0.0142 0.034 Uiso 1 1 calc R U
N1D N 0.7927(3) 0.50577(8) 0.59325(19) 0.0205(5) Uani 1 1 d . .
O1D O 0.9199(3) 0.50130(8) 0.73411(18) 0.0286(5) Uani 1 1 d . .
O3D O 1.0489(3) 0.50011(8) 0.5000(2) 0.0315(5) Uani 1 1 d . .
O2D O 1.0831(3) 0.43567(9) 0.5490(3) 0.0437(7) Uani 1 1 d . .
C1D C 0.8347(4) 0.52092(9) 0.6818(2) 0.0214(6) Uani 1 1 d . .
C2D C 0.8451(4) 0.46532(10) 0.5651(2) 0.0236(6) Uani 1 1 d . .
H2D H 0.8260 0.4457 0.6199 0.028 Uiso 1 1 calc R U
C3D C 0.7521(4) 0.45374(11) 0.4744(3) 0.0298(7) Uani 1 1 d . .
H3D1 H 0.8108 0.4551 0.4132 0.036 Uiso 1 1 calc R U
H3D2 H 0.7125 0.4259 0.4815 0.036 Uiso 1 1 calc R U
C4D C 0.6282(4) 0.48527(11) 0.4719(3) 0.0256(6) Uani 1 1 d . .
H4D1 H 0.5940 0.4902 0.4036 0.031 Uiso 1 1 calc R U
H4D2 H 0.5447 0.4765 0.5129 0.031 Uiso 1 1 calc R U
C5D C 0.7013(4) 0.52314(10) 0.5152(2) 0.0230(6) Uani 1 1 d . .
H5D1 H 0.7608 0.5374 0.4650 0.028 Uiso 1 1 calc R U
H5D2 H 0.6284 0.5423 0.5425 0.028 Uiso 1 1 calc R U
C6D C 1.0059(4) 0.46490(11) 0.5397(2) 0.0256(7) Uani 1 1 d . .
C7D C 1.1977(5) 0.50204(15) 0.4656(3) 0.0410(9) Uani 1 1 d . .
H7D1 H 1.2112 0.5267 0.4259 0.049 Uiso 1 1 calc R U
H7D2 H 1.2189 0.4780 0.4252 0.049 Uiso 1 1 calc R U
H7D3 H 1.2641 0.5027 0.5225 0.049 Uiso 1 1 calc R U
C10D C 0.7768(4) 0.56356(10) 0.7147(2) 0.0205(6) Uani 1 1 d . .
C11D C 0.6100(4) 0.56360(10) 0.7315(2) 0.0206(6) Uani 1 1 d . .
C12D C 0.5203(4) 0.53014(11) 0.7099(2) 0.0252(7) Uani 1 1 d . .
H12D H 0.5622 0.5059 0.6845 0.030 Uiso 1 1 calc R U
C13D C 0.3693(4) 0.53228(12) 0.7253(3) 0.0300(7) Uani 1 1 d . .
H13D H 0.3101 0.5095 0.7093 0.036 Uiso 1 1 calc R U
C14D C 0.3059(4) 0.56644(14) 0.7627(2) 0.0316(8) Uani 1 1 d . .
H14D H 0.2032 0.5679 0.7711 0.038 Uiso 1 1 calc R U
C15D C 0.3952(4) 0.59953(12) 0.7887(3) 0.0321(8) Uani 1 1 d . .
H15D H 0.3529 0.6233 0.8165 0.038 Uiso 1 1 calc R U
C16D C 0.5442(4) 0.59771(11) 0.7740(2) 0.0272(7) Uani 1 1 d . .
H16D H 0.6031 0.6201 0.7932 0.033 Uiso 1 1 calc R U
C21D C 0.8236(4) 0.59365(10) 0.6327(2) 0.0220(6) Uani 1 1 d . .
C22D C 0.9623(4) 0.58940(11) 0.5922(2) 0.0262(6) Uani 1 1 d . .
H22D H 1.0253 0.5687 0.6161 0.031 Uiso 1 1 calc R U
C23D C 1.0097(4) 0.61512(12) 0.5173(3) 0.0287(7) Uani 1 1 d . .
H23D H 1.1043 0.6118 0.4899 0.034 Uiso 1 1 calc R U
C24D C 0.9187(4) 0.64572(11) 0.4825(3) 0.0304(7) Uani 1 1 d . .
H24D H 0.9514 0.6634 0.4318 0.036 Uiso 1 1 calc R U
C25D C 0.7812(4) 0.65044(11) 0.5214(3) 0.0301(7) Uani 1 1 d . .
H25D H 0.7186 0.6712 0.4972 0.036 Uiso 1 1 calc R U
C26D C 0.7345(4) 0.62467(10) 0.5964(3) 0.0258(6) Uani 1 1 d . .
H26D H 0.6399 0.6283 0.6235 0.031 Uiso 1 1 calc R U
C31D C 0.8495(3) 0.57392(10) 0.8138(2) 0.0209(6) Uani 1 1 d . .
C32D C 0.8199(4) 0.54932(11) 0.8970(2) 0.0245(6) Uani 1 1 d . .
H32D H 0.7552 0.5269 0.8909 0.029 Uiso 1 1 calc R U
C33D C 0.8842(4) 0.55759(11) 0.9873(3) 0.0275(7) Uani 1 1 d . .
H33D H 0.8629 0.5408 1.0425 0.033 Uiso 1 1 calc R U
C34D C 0.9797(4) 0.59011(12) 0.9984(3) 0.0286(7) Uani 1 1 d . .
H34D H 1.0247 0.5954 1.0603 0.034 Uiso 1 1 calc R U
C35D C 1.0079(4) 0.61463(11) 0.9174(3) 0.0288(7) Uani 1 1 d . .
H35D H 1.0718 0.6372 0.9240 0.035 Uiso 1 1 calc R U
C36D C 0.9436(4) 0.60638(10) 0.8266(3) 0.0256(6) Uani 1 1 d . .
H36D H 0.9647 0.6235 0.7719 0.031 Uiso 1 1 calc R U

loop_
_atom_site_aniso_label
_atom_site_aniso_U_11
_atom_site_aniso_U_22
_atom_site_aniso_U_33
_atom_site_aniso_U_23
_atom_site_aniso_U_13
_atom_site_aniso_U_12
N1A 0.0249(13) 0.0214(13) 0.0185(12) 0.0000(10) 0.0025(10) -0.0016(10)
O1A 0.0350(13) 0.0255(12) 0.0266(11) 0.0004(9) 0.0070(10) -0.0072(10)
O3A 0.0345(13) 0.0302(13) 0.0343(13) 0.0066(10) -0.0062(11) -0.0026(11)
O2A 0.0350(14) 0.0298(14) 0.0564(18) 0.0050(12) -0.0005(14) -0.0095(11)
C1A 0.0233(14) 0.0213(15) 0.0193(13) 0.0009(11) -0.0026(12) -0.0019(12)
C2A 0.0296(16) 0.0193(15) 0.0230(14) 0.0017(11) 0.0009(13) -0.0023(12)
C3A 0.0356(18) 0.0240(16) 0.0298(16) -0.0061(13) 0.0042(15) -0.0016(14)
C4A 0.0292(16) 0.0286(16) 0.0215(14) -0.0009(12) 0.0043(13) 0.0017(14)
C5A 0.0298(16) 0.0221(15) 0.0201(14) 0.0035(11) 0.0042(13) -0.0032(13)
C6A 0.0334(17) 0.0220(16) 0.0217(14) -0.0021(11) -0.0017(14) -0.0015(13)
C7A 0.037(2) 0.048(2) 0.042(2) 0.0007(18) -0.0123(18) -0.0009(18)
C10A 0.0237(15) 0.0215(15) 0.0174(13) 0.0006(11) 0.0002(12) 0.0000(12)
C11A 0.0274(16) 0.0275(17) 0.0160(13) -0.0005(11) 0.0029(13) 0.0003(13)
C12A 0.0268(16) 0.0270(17) 0.0198(14) 0.0027(11) -0.0031(12) 0.0010(13)
C13A 0.0306(17) 0.0376(19) 0.0245(16) 0.0040(13) 0.0011(14) 0.0065(15)
C14A 0.0217(15) 0.049(2) 0.0236(16) -0.0022(14) -0.0005(14) -0.0034(14)
C15A 0.0277(17) 0.040(2) 0.0282(17) -0.0072(14) 0.0002(14) -0.0089(15)
C16A 0.0302(17) 0.0318(17) 0.0238(16) -0.0048(13) -0.0001(14) -0.0026(14)
C21A 0.0250(15) 0.0201(14) 0.0205(14) -0.0007(11) 0.0030(12) 0.0014(12)
C22A 0.0264(16) 0.0248(16) 0.0262(15) -0.0011(12) 0.0014(13) 0.0021(13)
C23A 0.0276(16) 0.0327(18) 0.0308(17) -0.0002(14) -0.0042(14) 0.0046(14)
C24A 0.0351(18) 0.0324(18) 0.0203(14) 0.0053(12) 0.0035(14) 0.0126(14)
C25A 0.0323(18) 0.0272(17) 0.0291(16) 0.0071(13) 0.0058(14) 0.0069(14)
C26A 0.0264(16) 0.0248(16) 0.0256(15) 0.0021(12) 0.0021(13) 0.0012(12)
C31A 0.0201(14) 0.0290(16) 0.0227(14) -0.0019(12) 0.0024(13) -0.0038(13)
C32A 0.0276(16) 0.0293(17) 0.0217(15) -0.0012(12) 0.0025(13) -0.0019(13)
C33A 0.0340(18) 0.037(2) 0.0240(16) 0.0002(14) 0.0012(14) -0.0065(15)
C34A 0.0319(18) 0.049(2) 0.0217(15) -0.0083(15) 0.0027(14) -0.0026(16)
C35A 0.0334(18) 0.040(2) 0.0293(16) -0.0092(14) 0.0023(16) 0.0077(15)
C36A 0.0280(16) 0.0305(17) 0.0242(16) -0.0019(12) 0.0016(13) 0.0005(13)
N1B 0.0216(13) 0.0237(13) 0.0246(13) 0.0003(10) -0.0011(11) -0.0014(11)
O1B 0.0234(11) 0.0365(14) 0.0263(11) -0.0028(10) 0.0061(10) -0.0032(10)
O3B 0.0318(13) 0.0299(14) 0.0419(14) 0.0076(11) -0.0021(11) 0.0008(11)
O2B 0.0337(14) 0.0400(16) 0.0600(18) 0.0095(14) -0.0013(14) -0.0109(12)
C1B 0.0180(14) 0.0218(15) 0.0246(15) 0.0034(11) -0.0029(12) 0.0015(11)
C2B 0.0257(15) 0.0236(16) 0.0273(15) -0.0032(12) -0.0005(14) 0.0005(13)
C3B 0.040(2) 0.0322(19) 0.0252(17) -0.0027(13) -0.0028(15) -0.0035(15)
C4B 0.0379(19) 0.0305(18) 0.0224(15) -0.0017(13) 0.0016(14) 0.0023(15)
C5B 0.0285(16) 0.0288(17) 0.0237(15) 0.0017(12) 0.0011(13) -0.0026(13)
C6B 0.0280(16) 0.0224(16) 0.0302(17) -0.0067(12) 0.0023(14) -0.0016(13)
C7B 0.049(2) 0.0304(19) 0.041(2) 0.0071(16) -0.0013(19) 0.0038(17)
C10B 0.0198(14) 0.0223(15) 0.0243(15) 0.0017(12) -0.0006(12) 0.0008(12)
C11B 0.0216(14) 0.0247(16) 0.0172(13) 0.0036(11) 0.0004(12) 0.0002(12)
C12B 0.0254(15) 0.0280(16) 0.0197(14) 0.0037(11) -0.0009(13) 0.0004(13)
C13B 0.0302(17) 0.0327(18) 0.0211(15) 0.0030(13) 0.0029(13) 0.0070(14)
C14B 0.0256(16) 0.044(2) 0.0183(14) 0.0010(13) 0.0010(13) 0.0070(15)
C15B 0.0258(16) 0.0372(19) 0.0273(16) 0.0010(14) -0.0056(14) -0.0023(14)
C16B 0.0277(16) 0.0301(17) 0.0230(15) -0.0030(13) -0.0034(13) -0.0032(13)
C21B 0.0261(15) 0.0205(15) 0.0210(14) -0.0015(11) -0.0010(13) -0.0027(12)
C22B 0.0251(16) 0.0243(16) 0.0294(16) -0.0023(13) -0.0035(13) -0.0009(12)
C23B 0.0308(17) 0.0261(16) 0.0256(16) 0.0009(12) -0.0051(14) -0.0015(13)
C24B 0.0395(19) 0.0245(16) 0.0209(14) 0.0009(11) -0.0001(14) -0.0020(14)
C25B 0.0359(18) 0.0293(17) 0.0241(15) 0.0005(13) 0.0029(15) -0.0029(14)
C26B 0.0263(15) 0.0229(15) 0.0228(14) -0.0005(12) 0.0022(13) -0.0014(12)
C31B 0.0186(14) 0.0253(16) 0.0274(16) 0.0017(12) -0.0013(12) -0.0013(12)
C32B 0.0234(14) 0.0264(16) 0.0249(15) -0.0002(12) 0.0001(13) 0.0008(12)
C33B 0.0265(15) 0.0335(18) 0.0250(16) 0.0009(13) -0.0028(13) -0.0022(13)
C34B 0.0259(16) 0.038(2) 0.0288(17) -0.0060(14) -0.0059(14) 0.0006(14)
C35B 0.0348(18) 0.0222(16) 0.0356(17) -0.0034(13) -0.0028(15) 0.0011(13)
C36B 0.0318(17) 0.0246(16) 0.0276(16) 0.0015(12) -0.0022(14) -0.0020(13)
N1C 0.0215(13) 0.0235(13) 0.0211(12) 0.0017(10) -0.0004(10) 0.0021(10)
O1C 0.0250(11) 0.0334(13) 0.0232(11) -0.0005(9) -0.0040(10) 0.0037(10)
O3C 0.0322(12) 0.0239(12) 0.0401(13) 0.0075(10) 0.0020(11) 0.0008(10)
O2C 0.0376(15) 0.0420(17) 0.0600(19) 0.0105(14) 0.0019(15) 0.0138(13)
C1C 0.0220(14) 0.0205(14) 0.0206(14) 0.0024(11) 0.0012(12) -0.0040(12)
C2C 0.0243(15) 0.0247(16) 0.0259(15) -0.0038(12) 0.0018(13) 0.0006(12)
C3C 0.0384(19) 0.0309(19) 0.0207(15) -0.0028(13) 0.0012(14) 0.0020(15)
C4C 0.0403(19) 0.0282(17) 0.0206(15) -0.0043(12) -0.0015(14) 0.0006(15)
C5C 0.0310(16) 0.0271(16) 0.0188(14) 0.0013(12) -0.0030(13) -0.0024(13)
C6C 0.0306(17) 0.0243(16) 0.0281(16) -0.0043(13) -0.0025(14) 0.0014(14)
C7C 0.053(2) 0.0239(18) 0.042(2) 0.0055(15) 0.0012(19) -0.0019(16)
C10C 0.0244(14) 0.0189(14) 0.0193(13) 0.0002(11) -0.0004(12) 0.0015(12)
C11C 0.0257(16) 0.0247(16) 0.0174(13) 0.0004(11) 0.0005(12) 0.0016(13)
C12C 0.0268(15) 0.0260(16) 0.0217(14) 0.0022(12) 0.0006(13) -0.0004(13)
C13C 0.0287(17) 0.0296(17) 0.0241(15) 0.0023(13) -0.0033(13) -0.0061(13)
C14C 0.0267(16) 0.044(2) 0.0205(15) -0.0008(14) 0.0005(13) -0.0091(15)
C15C 0.0228(16) 0.044(2) 0.0269(17) -0.0042(14) -0.0012(14) 0.0009(15)
C16C 0.0264(16) 0.0312(18) 0.0280(16) -0.0036(13) 0.0001(14) 0.0009(14)
C21C 0.0344(17) 0.0181(15) 0.0200(14) -0.0018(11) 0.0017(14) 0.0022(12)
C22C 0.0362(18) 0.0237(16) 0.0248(15) -0.0028(12) 0.0052(14) -0.0005(14)
C23C 0.051(2) 0.0220(16) 0.0317(18) -0.0007(14) 0.0150(17) 0.0005(15)
C24C 0.067(3) 0.0210(16) 0.0233(15) 0.0025(12) 0.0104(18) 0.0067(17)
C25C 0.059(2) 0.0228(16) 0.0252(16) 0.0001(13) -0.0069(17) 0.0092(16)
C26C 0.0372(18) 0.0239(16) 0.0259(15) -0.0004(13) -0.0039(14) 0.0024(14)
C31C 0.0209(14) 0.0261(16) 0.0225(14) -0.0025(12) -0.0014(12) -0.0028(12)
C32C 0.0242(15) 0.0293(17) 0.0247(15) -0.0018(13) 0.0023(13) -0.0004(13)
C33C 0.0214(15) 0.048(2) 0.0237(16) -0.0029(15) -0.0001(13) -0.0014(14)
C34C 0.0270(17) 0.057(3) 0.0264(17) -0.0174(17) 0.0051(15) -0.0134(17)
C35C 0.0369(19) 0.0315(19) 0.0390(19) -0.0117(15) 0.0072(17) -0.0120(15)
C36C 0.0309(17) 0.0281(17) 0.0268(16) -0.0022(13) 0.0063(14) -0.0064(13)
N1D 0.0254(12) 0.0191(13) 0.0171(11) -0.0006(9) -0.0013(11) 0.0042(10)
O1D 0.0318(12) 0.0285(12) 0.0255(11) -0.0019(9) -0.0075(10) 0.0072(10)
O3D 0.0309(13) 0.0287(12) 0.0350(13) 0.0048(10) 0.0052(11) 0.0002(10)
O2D 0.0355(15) 0.0307(15) 0.0650(19) 0.0047(13) 0.0029(14) 0.0112(12)
C1D 0.0221(14) 0.0176(14) 0.0245(15) 0.0022(11) -0.0011(12) 0.0005(12)
C2D 0.0283(16) 0.0158(15) 0.0267(15) -0.0006(11) -0.0006(13) 0.0013(12)
C3D 0.0352(19) 0.0262(17) 0.0280(16) -0.0041(13) -0.0073(15) 0.0016(14)
C4D 0.0311(16) 0.0249(15) 0.0208(14) -0.0015(12) -0.0048(13) 0.0024(13)
C5D 0.0276(15) 0.0215(15) 0.0199(14) 0.0028(11) -0.0018(13) 0.0027(12)
C6D 0.0308(17) 0.0223(16) 0.0237(15) -0.0015(12) -0.0012(14) 0.0044(13)
C7D 0.037(2) 0.047(2) 0.038(2) -0.0023(17) 0.0123(18) -0.0020(18)
C10D 0.0234(14) 0.0199(14) 0.0182(13) -0.0004(11) 0.0000(12) -0.0001(11)
C11D 0.0263(15) 0.0201(14) 0.0154(13) 0.0024(11) 0.0011(12) 0.0032(12)
C12D 0.0275(16) 0.0255(16) 0.0226(15) -0.0011(12) 0.0035(13) -0.0005(13)
C13D 0.0264(16) 0.0362(19) 0.0273(16) 0.0023(14) -0.0009(14) -0.0029(14)
C14D 0.0232(16) 0.053(2) 0.0183(14) 0.0052(15) 0.0007(13) 0.0077(15)
C15D 0.0341(18) 0.0353(19) 0.0268(16) -0.0035(13) 0.0024(15) 0.0087(15)
C16D 0.0307(16) 0.0298(18) 0.0210(15) -0.0040(12) -0.0002(13) 0.0019(13)
C21D 0.0280(15) 0.0189(15) 0.0191(14) -0.0014(11) -0.0014(12) -0.0010(12)
C22D 0.0296(16) 0.0226(15) 0.0264(15) -0.0019(12) -0.0012(14) 0.0003(13)
C23D 0.0326(17) 0.0327(18) 0.0209(14) -0.0025(12) 0.0040(14) -0.0058(14)
C24D 0.0374(18) 0.0273(17) 0.0265(16) 0.0021(13) -0.0008(14) -0.0088(14)
C25D 0.0379(18) 0.0242(16) 0.0281(17) 0.0046(13) -0.0063(14) 0.0006(14)
C26D 0.0300(16) 0.0211(15) 0.0263(15) -0.0003(12) -0.0012(14) -0.0006(13)
C31D 0.0214(14) 0.0192(14) 0.0221(14) -0.0026(11) -0.0042(12) 0.0015(12)
C32D 0.0263(15) 0.0259(16) 0.0212(14) 0.0004(12) -0.0017(13) -0.0029(12)
C33D 0.0315(17) 0.0288(17) 0.0222(15) 0.0003(12) -0.0012(14) 0.0013(13)
C34D 0.0273(16) 0.0342(18) 0.0242(15) -0.0076(13) -0.0043(14) 0.0056(14)
C35D 0.0296(16) 0.0292(17) 0.0277(16) -0.0069(13) -0.0019(14) -0.0044(13)
C36D 0.0302(16) 0.0206(15) 0.0259(15) -0.0014(12) 0.0001(13) -0.0025(13)

loop_
_atom_type_symbol
_atom_type_description
_atom_type_scat_dispersion_real
_atom_type_scat_dispersion_imag
_atom_type_scat_source
C C 0.0181 0.0091 'International Tables Vol C Tables 4.2.6.8 and 6.1.1.4'
H H 0.0000 0.0000 'International Tables Vol C Tables 4.2.6.8 and 6.1.1.4'
N N 0.0311 0.0180 'International Tables Vol C Tables 4.2.6.8 and 6.1.1.4'
O O 0.0492 0.0322 'International Tables Vol C Tables 4.2.6.8 and 6.1.1.4'

loop_
_geom_angle_atom_site_label_1
_geom_angle_atom_site_label_2
_geom_angle_atom_site_label_3
_geom_angle
C1A N1A C2A 117.8(3)
C1A N1A C5A 131.3(3)
C2A N1A C5A 110.8(3)
C6A O3A C7A 116.4(3)
O1A C1A N1A 119.9(3)
O1A C1A C10A 121.6(3)
N1A C1A C10A 118.5(3)
N1A C2A C6A 112.4(3)
N1A C2A C3A 104.5(3)
C6A C2A C3A 110.7(3)
N1A C2A H2A 109.7
C6A C2A H2A 109.7
C3A C2A H2A 109.7
C4A C3A C2A 104.1(3)
C4A C3A H3A1 110.9
C2A C3A H3A1 110.9
C4A C3A H3A2 110.9
C2A C3A H3A2 110.9
H3A1 C3A H3A2 109.0
C5A C4A C3A 103.0(3)
C5A C4A H4A1 111.2
C3A C4A H4A1 111.2
C5A C4A H4A2 111.2
C3A C4A H4A2 111.2
H4A1 C4A H4A2 109.1
N1A C5A C4A 101.8(3)
N1A C5A H5A1 111.4
C4A C5A H5A1 111.4
N1A C5A H5A2 111.4
C4A C5A H5A2 111.4
H5A1 C5A H5A2 109.3
O2A C6A O3A 124.1(4)
O2A C6A C2A 124.3(3)
O3A C6A C2A 111.5(3)
O3A C7A H7A1 109.5
O3A C7A H7A2 109.5
H7A1 C7A H7A2 109.5
O3A C7A H7A3 109.5
H7A1 C7A H7A3 109.5
H7A2 C7A H7A3 109.5
C31A C10A C11A 106.8(3)
C31A C10A C21A 111.2(3)
C11A C10A C21A 113.3(3)
C31A C10A C1A 108.6(3)
C11A C10A C1A 112.3(3)
C21A C10A C1A 104.7(3)
C16A C11A C12A 117.0(3)
C16A C11A C10A 119.4(3)
C12A C11A C10A 123.6(3)
C13A C12A C11A 121.8(4)
C13A C12A H12A 119.1
C11A C12A H12A 119.1
C14A C13A C12A 120.3(4)
C14A C13A H13A 119.8
C12A C13A H13A 119.8
C13A C14A C15A 118.9(3)
C13A C14A H14A 120.6
C15A C14A H14A 120.6
C14A C15A C16A 121.0(4)
C14A C15A H15A 119.5
C16A C15A H15A 119.5
C15A C16A C11A 120.9(4)
C15A C16A H16A 119.5
C11A C16A H16A 119.5
C26A C21A C22A 117.9(3)
C26A C21A C10A 124.5(3)
C22A C21A C10A 117.6(3)
C23A C22A C21A 120.9(3)
C23A C22A H22A 119.6
C21A C22A H22A 119.6
C24A C23A C22A 120.5(3)
C24A C23A H23A 119.8
C22A C23A H23A 119.8
C25A C24A C23A 119.2(3)
C25A C24A H24A 120.4
C23A C24A H24A 120.4
C24A C25A C26A 120.8(3)
C24A C25A H25A 119.6
C26A C25A H25A 119.6
C21A C26A C25A 120.5(3)
C21A C26A H26A 119.7
C25A C26A H26A 119.7
C36A C31A C32A 118.0(3)
C36A C31A C10A 122.2(3)
C32A C31A C10A 119.7(3)
C33A C32A C31A 120.9(3)
C33A C32A H32A 119.6
C31A C32A H32A 119.6
C34A C33A C32A 120.2(4)
C34A C33A H33A 119.9
C32A C33A H33A 119.9
C33A C34A C35A 119.4(3)
C33A C34A H34A 120.3
C35A C34A H34A 120.3
C34A C35A C36A 120.5(4)
C34A C35A H35A 119.8
C36A C35A H35A 119.8
C31A C36A C35A 121.0(3)
C31A C36A H36A 119.5
C35A C36A H36A 119.5
C1B N1B C2B 117.5(3)
C1B N1B C5B 130.3(3)
C2B N1B C5B 112.2(3)
C6B O3B C7B 116.6(3)
O1B C1B N1B 119.5(3)
O1B C1B C10B 120.6(3)
N1B C1B C10B 119.9(3)
N1B C2B C6B 114.9(3)
N1B C2B C3B 104.2(3)
C6B C2B C3B 110.3(3)
N1B C2B H2B 109.1
C6B C2B H2B 109.1
C3B C2B H2B 109.1
C4B C3B C2B 102.2(3)
C4B C3B H3B1 111.3
C2B C3B H3B1 111.3
C4B C3B H3B2 111.3
C2B C3B H3B2 111.3
H3B1 C3B H3B2 109.2
C5B C4B C3B 102.7(3)
C5B C4B H4B1 111.2
C3B C4B H4B1 111.2
C5B C4B H4B2 111.2
C3B C4B H4B2 111.2
H4B1 C4B H4B2 109.1
N1B C5B C4B 101.5(3)
N1B C5B H5B1 111.5
C4B C5B H5B1 111.5
N1B C5B H5B2 111.5
C4B C5B H5B2 111.5
H5B1 C5B H5B2 109.3
O2B C6B O3B 123.6(3)
O2B C6B C2B 122.5(4)
O3B C6B C2B 113.7(3)
O3B C7B H7B1 109.5
O3B C7B H7B2 109.5
H7B1 C7B H7B2 109.5
O3B C7B H7B3 109.5
H7B1 C7B H7B3 109.5
H7B2 C7B H7B3 109.5
C11B C10B C21B 112.3(3)
C11B C10B C31B 107.5(3)
C21B C10B C31B 111.7(3)
C11B C10B C1B 110.8(3)
C21B C10B C1B 107.7(3)
C31B C10B C1B 106.7(2)
C12B C11B C16B 117.8(3)
C12B C11B C10B 124.3(3)
C16B C11B C10B 117.9(3)
C11B C12B C13B 120.4(3)
C11B C12B H12B 119.8
C13B C12B H12B 119.8
C14B C13B C12B 121.1(3)
C14B C13B H13B 119.4
C12B C13B H13B 119.4
C13B C14B C15B 118.6(3)
C13B C14B H14B 120.7
C15B C14B H14B 120.7
C16B C15B C14B 120.7(4)
C16B C15B H15B 119.6
C14B C15B H15B 119.6
C15B C16B C11B 121.3(4)
C15B C16B H16B 119.4
C11B C16B H16B 119.4
C26B C21B C22B 118.1(3)
C26B C21B C10B 123.3(3)
C22B C21B C10B 118.6(3)
C23B C22B C21B 121.0(3)
C23B C22B H22B 119.5
C21B C22B H22B 119.5
C22B C23B C24B 120.3(4)
C22B C23B H23B 119.8
C24B C23B H23B 119.8
C25B C24B C23B 118.9(3)
C25B C24B H24B 120.5
C23B C24B H24B 120.5
C24B C25B C26B 121.0(3)
C24B C25B H25B 119.5
C26B C25B H25B 119.5
C21B C26B C25B 120.6(3)
C21B C26B H26B 119.7
C25B C26B H26B 119.7
C36B C31B C32B 117.8(3)
C36B C31B C10B 123.6(3)
C32B C31B C10B 118.6(3)
C33B C32B C31B 121.1(3)
C33B C32B H32B 119.5
C31B C32B H32B 119.5
C32B C33B C34B 120.2(3)
C32B C33B H33B 119.9
C34B C33B H33B 119.9
C35B C34B C33B 119.4(3)
C35B C34B H34B 120.3
C33B C34B H34B 120.3
C34B C35B C36B 120.1(3)
C34B C35B H35B 119.9
C36B C35B H35B 119.9
C31B C36B C35B 121.4(3)
C31B C36B H36B 119.3
C35B C36B H36B 119.3
C1C N1C C2C 117.3(3)
C1C N1C C5C 130.7(3)
C2C N1C C5C 111.9(3)
C6C O3C C7C 116.2(3)
O1C C1C N1C 119.2(3)
O1C C1C C10C 122.3(3)
N1C C1C C10C 118.5(3)
N1C C2C C6C 115.1(3)
N1C C2C C3C 102.6(3)
C6C C2C C3C 110.4(3)
N1C C2C H2C 109.5
C6C C2C H2C 109.5
C3C C2C H2C 109.5
C4C C3C C2C 103.8(3)
C4C C3C H3C1 111.0
C2C C3C H3C1 111.0
C4C C3C H3C2 111.0
C2C C3C H3C2 111.0
H3C1 C3C H3C2 109.0
C5C C4C C3C 101.8(3)
C5C C4C H4C1 111.4
C3C C4C H4C1 111.4
C5C C4C H4C2 111.4
C3C C4C H4C2 111.4
H4C1 C4C H4C2 109.3
N1C C5C C4C 102.6(3)
N1C C5C H5C1 111.3
C4C C5C H5C1 111.3
N1C C5C H5C2 111.3
C4C C5C H5C2 111.3
H5C1 C5C H5C2 109.2
O2C C6C O3C 124.5(4)
O2C C6C C2C 121.6(3)
O3C C6C C2C 113.7(3)
O3C C7C H7C1 109.5
O3C C7C H7C2 109.5
H7C1 C7C H7C2 109.5
O3C C7C H7C3 109.5
H7C1 C7C H7C3 109.5
H7C2 C7C H7C3 109.5
C21C C10C C11C 113.8(3)
C21C C10C C31C 109.7(3)
C11C C10C C31C 106.5(2)
C21C C10C C1C 106.3(2)
C11C C10C C1C 111.7(3)
C31C C10C C1C 108.8(3)
C12C C11C C16C 118.3(3)
C12C C11C C10C 122.9(3)
C16C C11C C10C 118.7(3)
C11C C12C C13C 120.7(3)
C11C C12C H12C 119.6
C13C C12C H12C 119.6
C14C C13C C12C 120.3(3)
C14C C13C H13C 119.8
C12C C13C H13C 119.8
C13C C14C C15C 119.8(3)
C13C C14C H14C 120.1
C15C C14C H14C 120.1
C14C C15C C16C 120.0(3)
C14C C15C H15C 120.0
C16C C15C H15C 120.0
C15C C16C C11C 120.8(3)
C15C C16C H16C 119.6
C11C C16C H16C 119.6
C26C C21C C22C 118.6(3)
C26C C21C C10C 124.5(3)
C22C C21C C10C 116.9(3)
C23C C22C C21C 120.3(4)
C23C C22C H22C 119.9
C21C C22C H22C 119.9
C24C C23C C22C 120.0(4)
C24C C23C H23C 120.0
C22C C23C H23C 120.0
C25C C24C C23C 120.3(3)
C25C C24C H24C 119.9
C23C C24C H24C 119.9
C24C C25C C26C 119.5(4)
C24C C25C H25C 120.3
C26C C25C H25C 120.3
C21C C26C C25C 121.4(4)
C21C C26C H26C 119.3
C25C C26C H26C 119.3
C36C C31C C32C 118.4(3)
C36C C31C C10C 121.8(3)
C32C C31C C10C 119.7(3)
C33C C32C C31C 121.0(3)
C33C C32C H32C 119.5
C31C C32C H32C 119.5
C34C C33C C32C 119.7(4)
C34C C33C H33C 120.1
C32C C33C H33C 120.1
C35C C34C C33C 119.7(3)
C35C C34C H34C 120.2
C33C C34C H34C 120.2
C34C C35C C36C 120.6(4)
C34C C35C H35C 119.7
C36C C35C H35C 119.7
C31C C36C C35C 120.4(4)
C31C C36C H36C 119.8
C35C C36C H36C 119.8
C1D N1D C5D 131.1(3)
C1D N1D C2D 118.2(3)
C5D N1D C2D 110.7(3)
C6D O3D C7D 116.6(3)
O1D C1D N1D 119.6(3)
O1D C1D C10D 121.3(3)
N1D C1D C10D 119.1(3)
N1D C2D C6D 112.8(3)
N1D C2D C3D 104.5(3)
C6D C2D C3D 110.8(3)
N1D C2D H2D 109.5
C6D C2D H2D 109.5
C3D C2D H2D 109.5
C4D C3D C2D 105.0(3)
C4D C3D H3D1 110.8
C2D C3D H3D1 110.8
C4D C3D H3D2 110.8
C2D C3D H3D2 110.8
H3D1 C3D H3D2 108.8
C5D C4D C3D 102.5(3)
C5D C4D H4D1 111.3
C3D C4D H4D1 111.3
C5D C4D H4D2 111.3
C3D C4D H4D2 111.3
H4D1 C4D H4D2 109.2
N1D C5D C4D 102.0(3)
N1D C5D H5D1 111.4
C4D C5D H5D1 111.4
N1D C5D H5D2 111.4
C4D C5D H5D2 111.4
H5D1 C5D H5D2 109.2
O2D C6D O3D 124.2(3)
O2D C6D C2D 123.9(3)
O3D C6D C2D 111.8(3)
O3D C7D H7D1 109.5
O3D C7D H7D2 109.5
H7D1 C7D H7D2 109.5
O3D C7D H7D3 109.5
H7D1 C7D H7D3 109.5
H7D2 C7D H7D3 109.5
C31D C10D C11D 107.4(2)
C31D C10D C21D 111.4(3)
C11D C10D C21D 112.4(3)
C31D C10D C1D 107.5(3)
C11D C10D C1D 112.3(3)
C21D C10D C1D 105.9(2)
C16D C11D C12D 117.4(3)
C16D C11D C10D 119.3(3)
C12D C11D C10D 123.2(3)
C13D C12D C11D 120.5(3)
C13D C12D H12D 119.7
C11D C12D H12D 119.7
C14D C13D C12D 121.3(4)
C14D C13D H13D 119.4
C12D C13D H13D 119.4
C13D C14D C15D 118.8(3)
C13D C14D H14D 120.6
C15D C14D H14D 120.6
C16D C15D C14D 120.4(3)
C16D C15D H15D 119.8
C14D C15D H15D 119.8
C15D C16D C11D 121.5(4)
C15D C16D H16D 119.3
C11D C16D H16D 119.3
C22D C21D C26D 118.0(3)
C22D C21D C10D 118.2(3)
C26D C21D C10D 123.8(3)
C23D C22D C21D 120.9(3)
C23D C22D H22D 119.6
C21D C22D H22D 119.6
C24D C23D C22D 119.9(3)
C24D C23D H23D 120.0
C22D C23D H23D 120.0
C25D C24D C23D 120.2(3)
C25D C24D H24D 119.9
C23D C24D H24D 119.9
C24D C25D C26D 119.7(4)
C24D C25D H25D 120.2
C26D C25D H25D 120.2
C25D C26D C21D 121.4(3)
C25D C26D H26D 119.3
C21D C26D H26D 119.3
C36D C31D C32D 117.6(3)
C36D C31D C10D 123.4(3)
C32D C31D C10D 119.0(3)
C33D C32D C31D 120.6(3)
C33D C32D H32D 119.7
C31D C32D H32D 119.7
C32D C33D C34D 120.9(3)
C32D C33D H33D 119.5
C34D C33D H33D 119.5
C35D C34D C33D 118.7(3)
C35D C34D H34D 120.6
C33D C34D H34D 120.6
C34D C35D C36D 120.4(3)
C34D C35D H35D 119.8
C36D C35D H35D 119.8
C31D C36D C35D 121.7(3)
C31D C36D H36D 119.2
C35D C36D H36D 119.2

loop_
_geom_bond_atom_site_label_1
_geom_bond_atom_site_label_2
_geom_bond_distance
N1A C1A 1.353(4)
N1A C2A 1.460(4)
N1A C5A 1.463(4)
O1A C1A 1.227(4)
O3A C6A 1.336(4)
O3A C7A 1.447(5)
O2A C6A 1.198(5)
C1A C10A 1.567(4)
C2A C6A 1.518(5)
C2A C3A 1.545(4)
C2A H2A 1.0000
C3A C4A 1.533(5)
C3A H3A1 0.9900
C3A H3A2 0.9900
C4A C5A 1.517(5)
C4A H4A1 0.9900
C4A H4A2 0.9900
C5A H5A1 0.9900
C5A H5A2 0.9900
C7A H7A1 0.9800
C7A H7A2 0.9800
C7A H7A3 0.9800
C10A C31A 1.536(4)
C10A C11A 1.537(5)
C10A C21A 1.544(4)
C11A C16A 1.404(5)
C11A C12A 1.404(5)
C12A C13A 1.392(5)
C12A H12A 0.9500
C13A C14A 1.384(6)
C13A H13A 0.9500
C14A C15A 1.390(6)
C14A H14A 0.9500
C15A C16A 1.392(5)
C15A H15A 0.9500
C16A H16A 0.9500
C21A C26A 1.392(5)
C21A C22A 1.399(5)
C22A C23A 1.389(5)
C22A H22A 0.9500
C23A C24A 1.381(6)
C23A H23A 0.9500
C24A C25A 1.375(6)
C24A H24A 0.9500
C25A C26A 1.396(5)
C25A H25A 0.9500
C26A H26A 0.9500
C31A C36A 1.386(5)
C31A C32A 1.400(5)
C32A C33A 1.392(5)
C32A H32A 0.9500
C33A C34A 1.379(6)
C33A H33A 0.9500
C34A C35A 1.383(6)
C34A H34A 0.9500
C35A C36A 1.390(5)
C35A H35A 0.9500
C36A H36A 0.9500
N1B C1B 1.353(4)
N1B C2B 1.453(4)
N1B C5B 1.467(4)
O1B C1B 1.231(4)
O3B C6B 1.334(5)
O3B C7B 1.438(5)
O2B C6B 1.200(5)
C1B C10B 1.573(4)
C2B C6B 1.525(5)
C2B C3B 1.535(5)
C2B H2B 1.0000
C3B C4B 1.534(6)
C3B H3B1 0.9900
C3B H3B2 0.9900
C4B C5B 1.523(5)
C4B H4B1 0.9900
C4B H4B2 0.9900
C5B H5B1 0.9900
C5B H5B2 0.9900
C7B H7B1 0.9800
C7B H7B2 0.9800
C7B H7B3 0.9800
C10B C11B 1.542(4)
C10B C21B 1.548(4)
C10B C31B 1.550(5)
C11B C12B 1.394(5)
C11B C16B 1.413(5)
C12B C13B 1.400(5)
C12B H12B 0.9500
C13B C14B 1.382(6)
C13B H13B 0.9500
C14B C15B 1.399(6)
C14B H14B 0.9500
C15B C16B 1.372(5)
C15B H15B 0.9500
C16B H16B 0.9500
C21B C26B 1.392(4)
C21B C22B 1.399(5)
C22B C23B 1.385(5)
C22B H22B 0.9500
C23B C24B 1.396(5)
C23B H23B 0.9500
C24B C25B 1.375(6)
C24B H24B 0.9500
C25B C26B 1.393(5)
C25B H25B 0.9500
C26B H26B 0.9500
C31B C36B 1.385(5)
C31B C32B 1.398(5)
C32B C33B 1.387(5)
C32B H32B 0.9500
C33B C34B 1.394(6)
C33B H33B 0.9500
C34B C35B 1.375(6)
C34B H34B 0.9500
C35B C36B 1.398(5)
C35B H35B 0.9500
C36B H36B 0.9500
N1C C1C 1.353(4)
N1C C2C 1.472(4)
N1C C5C 1.479(5)
O1C C1C 1.237(4)
O3C C6C 1.325(5)
O3C C7C 1.445(4)
O2C C6C 1.197(5)
C1C C10C 1.558(4)
C2C C6C 1.515(5)
C2C C3C 1.553(5)
C2C H2C 1.0000
C3C C4C 1.527(6)
C3C H3C1 0.9900
C3C H3C2 0.9900
C4C C5C 1.523(5)
C4C H4C1 0.9900
C4C H4C2 0.9900
C5C H5C1 0.9900
C5C H5C2 0.9900
C7C H7C1 0.9800
C7C H7C2 0.9800
C7C H7C3 0.9800
C10C C21C 1.539(4)
C10C C11C 1.547(5)
C10C C31C 1.556(4)
C11C C12C 1.389(5)
C11C C16C 1.403(5)
C12C C13C 1.402(5)
C12C H12C 0.9500
C13C C14C 1.381(6)
C13C H13C 0.9500
C14C C15C 1.386(6)
C14C H14C 0.9500
C15C C16C 1.396(5)
C15C H15C 0.9500
C16C H16C 0.9500
C21C C26C 1.387(5)
C21C C22C 1.399(5)
C22C C23C 1.394(5)
C22C H22C 0.9500
C23C C24C 1.388(7)
C23C H23C 0.9500
C24C C25C 1.380(7)
C24C H24C 0.9500
C25C C26C 1.389(5)
C25C H25C 0.9500
C26C H26C 0.9500
C31C C36C 1.387(5)
C31C C32C 1.399(5)
C32C C33C 1.393(5)
C32C H32C 0.9500
C33C C34C 1.390(6)
C33C H33C 0.9500
C34C C35C 1.375(7)
C34C H34C 0.9500
C35C C36C 1.401(5)
C35C H35C 0.9500
C36C H36C 0.9500
N1D C1D 1.353(4)
N1D C5D 1.463(4)
N1D C2D 1.465(4)
O1D C1D 1.235(4)
O3D C6D 1.336(4)
O3D C7D 1.445(5)
O2D C6D 1.200(5)
C1D C10D 1.565(4)
C2D C6D 1.515(5)
C2D C3D 1.541(5)
C2D H2D 1.0000
C3D C4D 1.539(5)
C3D H3D1 0.9900
C3D H3D2 0.9900
C4D C5D 1.530(5)
C4D H4D1 0.9900
C4D H4D2 0.9900
C5D H5D1 0.9900
C5D H5D2 0.9900
C7D H7D1 0.9800
C7D H7D2 0.9800
C7D H7D3 0.9800
C10D C31D 1.535(4)
C10D C11D 1.547(5)
C10D C21D 1.549(4)
C11D C16D 1.398(5)
C11D C12D 1.405(5)
C12D C13D 1.403(5)
C12D H12D 0.9500
C13D C14D 1.363(6)
C13D H13D 0.9500
C14D C15D 1.406(6)
C14D H14D 0.9500
C15D C16D 1.383(6)
C15D H15D 0.9500
C16D H16D 0.9500
C21D C22D 1.393(5)
C21D C26D 1.396(5)
C22D C23D 1.392(5)
C22D H22D 0.9500
C23D C24D 1.389(6)
C23D H23D 0.9500
C24D C25D 1.377(6)
C24D H24D 0.9500
C25D C26D 1.391(5)
C25D H25D 0.9500
C26D H26D 0.9500
C31D C36D 1.383(5)
C31D C32D 1.414(5)
C32D C33D 1.383(5)
C32D H32D 0.9500
C33D C34D 1.390(5)
C33D H33D 0.9500
C34D C35D 1.386(5)
C34D H34D 0.9500
C35D C36D 1.389(5)
C35D H35D 0.9500
C36D H36D 0.9500

loop_
_geom_torsion_atom_site_label_1
_geom_torsion_atom_site_label_2
_geom_torsion_atom_site_label_3
_geom_torsion_atom_site_label_4
_geom_torsion
C2A N1A C1A O1A 2.7(5)
C5A N1A C1A O1A -175.0(3)
C2A N1A C1A C10A -179.7(3)
C5A N1A C1A C10A 2.6(5)
C1A N1A C2A C6A -69.4(4)
C5A N1A C2A C6A 108.7(3)
C1A N1A C2A C3A 170.4(3)
C5A N1A C2A C3A -11.4(4)
N1A C2A C3A C4A -14.1(4)
C6A C2A C3A C4A -135.3(3)
C2A C3A C4A C5A 33.2(3)
C1A N1A C5A C4A -149.9(3)
C2A N1A C5A C4A 32.3(4)
C3A C4A C5A N1A -39.5(3)
C7A O3A C6A O2A -0.8(5)
C7A O3A C6A C2A -177.8(3)
N1A C2A C6A O2A 146.9(3)
C3A C2A C6A O2A -96.7(4)
N1A C2A C6A O3A -36.1(4)
C3A C2A C6A O3A 80.3(4)
O1A C1A C10A C31A 0.9(4)
N1A C1A C10A C31A -176.7(3)
O1A C1A C10A C11A -117.0(3)
N1A C1A C10A C11A 65.5(4)
O1A C1A C10A C21A 119.7(3)
N1A C1A C10A C21A -57.9(4)
C31A C10A C11A C16A 55.7(4)
C21A C10A C11A C16A -67.0(4)
C1A C10A C11A C16A 174.6(3)
C31A C10A C11A C12A -121.7(3)
C21A C10A C11A C12A 115.6(3)
C1A C10A C11A C12A -2.8(4)
C16A C11A C12A C13A 3.3(5)
C10A C11A C12A C13A -179.2(3)
C11A C12A C13A C14A -1.0(5)
C12A C13A C14A C15A -1.2(5)
C13A C14A C15A C16A 1.0(6)
C14A C15A C16A C11A 1.5(6)
C12A C11A C16A C15A -3.6(5)
C10A C11A C16A C15A 178.9(3)
C31A C10A C21A C26A -106.6(3)
C11A C10A C21A C26A 13.7(4)
C1A C10A C21A C26A 136.3(3)
C31A C10A C21A C22A 75.2(4)
C11A C10A C21A C22A -164.5(3)
C1A C10A C21A C22A -41.9(4)
C26A C21A C22A C23A -2.6(5)
C10A C21A C22A C23A 175.7(3)
C21A C22A C23A C24A 1.6(5)
C22A C23A C24A C25A 0.8(5)
C23A C24A C25A C26A -2.1(5)
C22A C21A C26A C25A 1.3(5)
C10A C21A C26A C25A -176.9(3)
C24A C25A C26A C21A 1.0(5)
C11A C10A C31A C36A -114.1(4)
C21A C10A C31A C36A 9.9(5)
C1A C10A C31A C36A 124.6(3)
C11A C10A C31A C32A 63.6(4)
C21A C10A C31A C32A -172.3(3)
C1A C10A C31A C32A -57.7(4)
C36A C31A C32A C33A -2.5(5)
C10A C31A C32A C33A 179.7(3)
C31A C32A C33A C34A 1.3(6)
C32A C33A C34A C35A 0.7(6)
C33A C34A C35A C36A -1.4(6)
C32A C31A C36A C35A 1.8(5)
C10A C31A C36A C35A 179.6(3)
C34A C35A C36A C31A 0.2(6)
C2B N1B C1B O1B 0.5(5)
C5B N1B C1B O1B -179.4(3)
C2B N1B C1B C10B -179.1(3)
C5B N1B C1B C10B 1.0(5)
C1B N1B C2B C6B -62.0(4)
C5B N1B C2B C6B 117.9(3)
C1B N1B C2B C3B 177.2(3)
C5B N1B C2B C3B -2.9(4)
N1B C2B C3B C4B 26.7(4)
C6B C2B C3B C4B -97.2(3)
C2B C3B C4B C5B -40.3(3)
C1B N1B C5B C4B 157.7(3)
C2B N1B C5B C4B -22.2(4)
C3B C4B C5B N1B 38.0(3)
C7B O3B C6B O2B 1.0(6)
C7B O3B C6B C2B -174.6(3)
N1B C2B C6B O2B 156.2(4)
C3B C2B C6B O2B -86.4(4)
N1B C2B C6B O3B -28.2(4)
C3B C2B C6B O3B 89.2(4)
O1B C1B C10B C11B 108.6(3)
N1B C1B C10B C11B -71.8(4)
O1B C1B C10B C21B -128.2(3)
N1B C1B C10B C21B 51.4(4)
O1B C1B C10B C31B -8.2(4)
N1B C1B C10B C31B 171.5(3)
C21B C10B C11B C12B -111.9(3)
C31B C10B C11B C12B 124.9(3)
C1B C10B C11B C12B 8.7(4)
C21B C10B C11B C16B 68.3(4)
C31B C10B C11B C16B -54.8(4)
C1B C10B C11B C16B -171.1(3)
C16B C11B C12B C13B -2.9(5)
C10B C11B C12B C13B 177.3(3)
C11B C12B C13B C14B 0.3(5)
C12B C13B C14B C15B 1.5(5)
C13B C14B C15B C16B -0.6(5)
C14B C15B C16B C11B -2.1(5)
C12B C11B C16B C15B 3.8(5)
C10B C11B C16B C15B -176.4(3)
C11B C10B C21B C26B -9.5(4)
C31B C10B C21B C26B 111.3(3)
C1B C10B C21B C26B -131.8(3)
C11B C10B C21B C22B 170.4(3)
C31B C10B C21B C22B -68.8(4)
C1B C10B C21B C22B 48.1(4)
C26B C21B C22B C23B -1.2(5)
C10B C21B C22B C23B 178.9(3)
C21B C22B C23B C24B 0.3(5)
C22B C23B C24B C25B 1.3(5)
C23B C24B C25B C26B -2.1(5)
C22B C21B C26B C25B 0.5(5)
C10B C21B C26B C25B -179.7(3)
C24B C25B C26B C21B 1.2(5)
C11B C10B C31B C36B 126.8(3)
C21B C10B C31B C36B 3.2(5)
C1B C10B C31B C36B -114.3(3)
C11B C10B C31B C32B -52.6(4)
C21B C10B C31B C32B -176.2(3)
C1B C10B C31B C32B 66.3(4)
C36B C31B C32B C33B 0.4(5)
C10B C31B C32B C33B 179.9(3)
C31B C32B C33B C34B -0.9(5)
C32B C33B C34B C35B 0.3(5)
C33B C34B C35B C36B 0.7(6)
C32B C31B C36B C35B 0.6(5)
C10B C31B C36B C35B -178.9(3)
C34B C35B C36B C31B -1.2(6)
C2C N1C C1C O1C 0.1(4)
C5C N1C C1C O1C 177.9(3)
C2C N1C C1C C10C -177.6(3)
C5C N1C C1C C10C 0.2(5)
C1C N1C C2C C6C -65.2(4)
C5C N1C C2C C6C 116.6(3)
C1C N1C C2C C3C 174.9(3)
C5C N1C C2C C3C -3.3(3)
N1C C2C C3C C4C 27.4(3)
C6C C2C C3C C4C -95.7(4)
C2C C3C C4C C5C -40.9(3)
C1C N1C C5C C4C 160.1(3)
C2C N1C C5C C4C -22.0(3)
C3C C4C C5C N1C 38.1(3)
C7C O3C C6C O2C 1.2(6)
C7C O3C C6C C2C -174.9(3)
N1C C2C C6C O2C 162.4(4)
C3C C2C C6C O2C -82.2(5)
N1C C2C C6C O3C -21.4(4)
C3C C2C C6C O3C 94.0(4)
O1C C1C C10C C21C -121.9(3)
N1C C1C C10C C21C 55.7(4)
O1C C1C C10C C11C 113.4(3)
N1C C1C C10C C11C -69.0(3)
O1C C1C C10C C31C -3.9(4)
N1C C1C C10C C31C 173.7(3)
C21C C10C C11C C12C -117.9(3)
C31C C10C C11C C12C 121.2(3)
C1C C10C C11C C12C 2.5(4)
C21C C10C C11C C16C 65.2(4)
C31C C10C C11C C16C -55.7(4)
C1C C10C C11C C16C -174.4(3)
C16C C11C C12C C13C -2.5(5)
C10C C11C C12C C13C -179.4(3)
C11C C12C C13C C14C 1.1(5)
C12C C13C C14C C15C -0.5(5)
C13C C14C C15C C16C 1.2(6)
C14C C15C C16C C11C -2.7(6)
C12C C11C C16C C15C 3.3(5)
C10C C11C C16C C15C -179.7(3)
C11C C10C C21C C26C -5.9(4)
C31C C10C C21C C26C 113.3(3)
C1C C10C C21C C26C -129.2(3)
C11C C10C C21C C22C 172.6(3)
C31C C10C C21C C22C -68.2(4)
C1C C10C C21C C22C 49.3(4)
C26C C21C C22C C23C -0.4(5)
C10C C21C C22C C23C -179.0(3)
C21C C22C C23C C24C 0.5(5)
C22C C23C C24C C25C -0.7(5)
C23C C24C C25C C26C 0.7(6)
C22C C21C C26C C25C 0.4(5)
C10C C21C C26C C25C 178.9(3)
C24C C25C C26C C21C -0.6(5)
C21C C10C C31C C36C -13.7(4)
C11C C10C C31C C36C 110.0(3)
C1C C10C C31C C36C -129.5(3)
C21C C10C C31C C32C 169.7(3)
C11C C10C C31C C32C -66.7(4)
C1C C10C C31C C32C 53.9(4)
C36C C31C C32C C33C 4.4(5)
C10C C31C C32C C33C -178.9(3)
C31C C32C C33C C34C -2.2(5)
C32C C33C C34C C35C -1.2(5)
C33C C34C C35C C36C 2.3(6)
C32C C31C C36C C35C -3.3(5)
C10C C31C C36C C35C -180.0(3)
C34C C35C C36C C31C 0.0(6)
C5D N1D C1D O1D -176.1(3)
C2D N1D C1D O1D 2.9(4)
C5D N1D C1D C10D 2.6(5)
C2D N1D C1D C10D -178.4(3)
C1D N1D C2D C6D -71.8(4)
C5D N1D C2D C6D 107.5(3)
C1D N1D C2D C3D 167.8(3)
C5D N1D C2D C3D -12.9(3)
N1D C2D C3D C4D -12.4(3)
C6D C2D C3D C4D -134.1(3)
C2D C3D C4D C5D 31.6(3)
C1D N1D C5D C4D -148.0(3)
C2D N1D C5D C4D 32.8(3)
C3D C4D C5D N1D -38.6(3)
C7D O3D C6D O2D 0.9(6)
C7D O3D C6D C2D -175.2(3)
N1D C2D C6D O2D 152.3(4)
C3D C2D C6D O2D -91.0(4)
N1D C2D C6D O3D -31.6(4)
C3D C2D C6D O3D 85.1(4)
O1D C1D C10D C31D 2.2(4)
N1D C1D C10D C31D -176.4(3)
O1D C1D C10D C11D -115.7(3)
N1D C1D C10D C11D 65.6(4)
O1D C1D C10D C21D 121.3(3)
N1D C1D C10D C21D -57.3(4)
C31D C10D C11D C16D 53.4(4)
C21D C10D C11D C16D -69.4(4)
C1D C10D C11D C16D 171.4(3)
C31D C10D C11D C12D -124.0(3)
C21D C10D C11D C12D 113.2(3)
C1D C10D C11D C12D -6.0(4)
C16D C11D C12D C13D 3.7(5)
C10D C11D C12D C13D -179.0(3)
C11D C12D C13D C14D -0.9(5)
C12D C13D C14D C15D -1.8(5)
C13D C14D C15D C16D 1.7(5)
C14D C15D C16D C11D 1.2(6)
C12D C11D C16D C15D -3.9(5)
C10D C11D C16D C15D 178.7(3)
C31D C10D C21D C22D 75.8(4)
C11D C10D C21D C22D -163.7(3)
C1D C10D C21D C22D -40.8(4)
C31D C10D C21D C26D -104.7(4)
C11D C10D C21D C26D 15.9(4)
C1D C10D C21D C26D 138.8(3)
C26D C21D C22D C23D -0.6(5)
C10D C21D C22D C23D 179.0(3)
C21D C22D C23D C24D 0.5(5)
C22D C23D C24D C25D -0.6(5)
C23D C24D C25D C26D 0.6(5)
C24D C25D C26D C21D -0.7(5)
C22D C21D C26D C25D 0.6(5)
C10D C21D C26D C25D -178.9(3)
C11D C10D C31D C36D -122.9(3)
C21D C10D C31D C36D 0.5(4)
C1D C10D C31D C36D 116.0(3)
C11D C10D C31D C32D 57.0(4)
C21D C10D C31D C32D -179.5(3)
C1D C10D C31D C32D -64.0(4)
C36D C31D C32D C33D -0.5(5)
C10D C31D C32D C33D 179.6(3)
C31D C32D C33D C34D -0.2(5)
C32D C33D C34D C35D 0.9(5)
C33D C34D C35D C36D -0.9(5)
C32D C31D C36D C35D 0.4(5)
C10D C31D C36D C35D -179.6(3)
C34D C35D C36D C31D 0.3(5)
